data_4348770
loop_
_publ_author_name
'Seo, Sujin'
'Ju, Huiyeong'
'Kim, Seulgi'
'Park, In-Hyeok'
'Lee, Eunji'
'Lee, Shim Sung'

_publ_section_title
;
 Group 12 Metal Complexes of an 18-Membered
 N<sub>2</sub>O<sub>2</sub>S<sub>2</sub> Macrocycle Incorporating Two
 Pyridines: First Examples of an Infinite Mercury(I) Complex and a
 Dumbbell-Shaped Heteronuclear Complex with a Macrocyclic Ligand.
;
_journal_issue 21
_journal_name_full 'Inorganic chemistry'
_journal_page_first 11028
_journal_page_last 11039
_journal_paper_doi 10.1021/acs.inorgchem.6b01583
_journal_volume 55
_journal_year 2016
_chemical_formula_moiety 'C18 H22 Br4 Hg2 N2 O2 S2'
_chemical_formula_sum 'C18 H22 Br4 Hg2 N2 O2 S2'
_chemical_formula_weight 1083.32
_space_group_IT_number 2
_space_group_name_Hall '-P 1'
_space_group_name_H-M_alt 'P -1'
_symmetry_cell_setting triclinic
_symmetry_space_group_name_Hall '-P 1'
_symmetry_space_group_name_H-M 'P -1'
_atom_sites_solution_hydrogens geom
_atom_sites_solution_primary direct
_atom_sites_solution_secondary difmap
_audit_creation_method SHELXL-97
_cell_angle_alpha 73.2490(10)
_cell_angle_beta 74.2390(10)
_cell_angle_gamma 70.1680(10)
_cell_formula_units_Z 1
_cell_length_a 7.83550(10)
_cell_length_b 8.28250(10)
_cell_length_c 11.0954(2)
_cell_measurement_reflns_used 7734
_cell_measurement_temperature 173(2)
_cell_measurement_theta_max 28.22
_cell_measurement_theta_min 2.68
_cell_volume 636.421(17)
_computing_cell_refinement 'Bruker SAINT'
_computing_data_collection 'Bruker APEX2'
_computing_data_reduction 'Bruker SAINT'
_computing_molecular_graphics 'Bruker SHELXTL'
_computing_publication_material 'Bruker SHELXTL'
_computing_structure_refinement 'SHELXL-97 (Sheldrick, 2008)'
_computing_structure_solution 'SHELXS-97 (Sheldrick, 2008)'
_diffrn_ambient_temperature 173(2)
_diffrn_measured_fraction_theta_full 0.994
_diffrn_measured_fraction_theta_max 0.994
_diffrn_measurement_device_type 'Bruker APEX-II CCD'
_diffrn_measurement_method '\f and \w scans'
_diffrn_radiation_monochromator graphite
_diffrn_radiation_source 'fine-focus sealed tube'
_diffrn_radiation_type MoK\a
_diffrn_radiation_wavelength 0.71073
_diffrn_reflns_av_R_equivalents 0.0314
_diffrn_reflns_av_sigmaI/netI 0.0291
_diffrn_reflns_limit_h_max 10
_diffrn_reflns_limit_h_min -10
_diffrn_reflns_limit_k_max 10
_diffrn_reflns_limit_k_min -10
_diffrn_reflns_limit_l_max 14
_diffrn_reflns_limit_l_min -14
_diffrn_reflns_number 11401
_diffrn_reflns_theta_full 28.00
_diffrn_reflns_theta_max 28.00
_diffrn_reflns_theta_min 1.95
_exptl_absorpt_coefficient_mu 18.508
_exptl_absorpt_correction_T_max 0.3574
_exptl_absorpt_correction_T_min 0.1557
_exptl_absorpt_correction_type multi-scan
_exptl_absorpt_process_details SADABS
_exptl_crystal_colour colourless
_exptl_crystal_density_diffrn 2.827
_exptl_crystal_density_method 'not measured'
_exptl_crystal_description Block
_exptl_crystal_F_000 492
_exptl_crystal_size_max 0.16
_exptl_crystal_size_mid 0.10
_exptl_crystal_size_min 0.07
_refine_diff_density_max 1.743
_refine_diff_density_min -1.909
_refine_diff_density_rms 0.170
_refine_ls_extinction_method none
_refine_ls_goodness_of_fit_ref 1.098
_refine_ls_hydrogen_treatment constr
_refine_ls_matrix_type full
_refine_ls_number_parameters 155
_refine_ls_number_reflns 3065
_refine_ls_number_restraints 0
_refine_ls_restrained_S_all 1.098
_refine_ls_R_factor_all 0.0316
_refine_ls_R_factor_gt 0.0285
_refine_ls_shift/su_max 0.000
_refine_ls_shift/su_mean 0.000
_refine_ls_structure_factor_coef Fsqd
_refine_ls_weighting_details 'calc w=1/[\s^2^(Fo^2^)+(0.0161P)^2^+3.5829P] where P=(Fo^2^+2Fc^2^)/3'
_refine_ls_weighting_scheme calc
_refine_ls_wR_factor_gt 0.0602
_refine_ls_wR_factor_ref 0.0612
_reflns_number_gt 2869
_reflns_number_total 3065
_reflns_threshold_expression >2sigma(I)
_cod_data_source_file ic6b01583_si_002.cif
_cod_data_source_block 3
_cod_depositor_comments
;
The following automatic conversions were performed:

data item '_symmetry_cell_setting' value 'Triclinic' was changed to
'triclinic' in accordance with the
/home/saulius/struct/COD-crude-data/automatic-downloads/DataCite-retrospective/ACS/depositions/lib/dictionaries/cif_core.dic
dictionary named 'cif_core.dic' version 2.4.2 last updated on
2011-04-26.

Automatic conversion script
Id: cif_fix_values 6909 2019-04-08 15:41:33Z antanas 
;
_cod_original_cell_volume 636.421(16)
_cod_original_sg_symbol_H-M P-1
_cod_database_code 4348770

loop_
_symmetry_equiv_pos_as_xyz
'x, y, z'
'-x, -y, -z'

loop_
_atom_site_label
_atom_site_type_symbol
_atom_site_fract_x
_atom_site_fract_y
_atom_site_fract_z
_atom_site_U_iso_or_equiv
_atom_site_adp_type
_atom_site_occupancy
_atom_site_symmetry_multiplicity
_atom_site_calc_flag
_atom_site_refinement_flags
_atom_site_disorder_assembly
_atom_site_disorder_group
Hg1 Hg -0.20690(3) 0.32455(3) 0.230714(19) 0.02596(7) Uani 1 1 d . . .
Br1 Br -0.36153(8) 0.19468(8) 0.45406(5) 0.03185(13) Uani 1 1 d . A .
Br2 Br -0.23035(11) 0.23007(9) 0.04094(7) 0.04732(18) Uani 1 1 d . A .
N1 N -0.0620(6) 0.4995(6) 0.2787(4) 0.0280(10) Uani 1 1 d . A .
O1 O 0.1561(3) 0.1455(3) 0.22645(18) 0.0256(4) Uani 0.50 1 d P A 1
S2 S 0.3876(3) 0.3271(3) -0.14072(19) 0.0303(4) Uani 0.50 1 d P . 1
O2 O 0.3876(3) 0.3271(3) -0.14072(19) 0.0303(4) Uani 0.50 1 d P A 2
S1 S 0.1561(3) 0.1455(3) 0.22645(18) 0.0256(4) Uani 0.50 1 d P A 2
C1 C -0.0645(11) 0.7724(9) 0.3064(7) 0.0464(17) Uani 1 1 d . A .
H1A H -0.1263 0.8937 0.3032 0.056 Uiso 1 1 calc R . .
C2 C 0.1047(11) 0.6987(9) 0.3433(7) 0.0463(17) Uani 1 1 d . . .
H2A H 0.1623 0.7684 0.3642 0.056 Uiso 1 1 calc R . .
C3 C 0.1883(9) 0.5220(8) 0.3492(7) 0.0412(16) Uani 1 1 d . A .
H3A H 0.3039 0.4673 0.3758 0.049 Uiso 1 1 calc R . .
C4 C 0.1019(8) 0.4250(8) 0.3161(6) 0.0345(14) Uani 1 1 d . . .
C5 C 0.1880(11) 0.2307(9) 0.3271(9) 0.063(3) Uani 1 1 d . A .
H5A H 0.1400 0.1702 0.4144 0.076 Uiso 1 1 calc R B 1
H5B H 0.3229 0.2060 0.3192 0.076 Uiso 1 1 calc R B 1
C6 C 0.2745(14) 0.1402(13) 0.0980(10) 0.024(3) Uani 0.535(15) 1 d P A 1
H6A H 0.2490 0.0582 0.0602 0.029 Uiso 0.535(15) 1 calc PR A 1
H6B H 0.4061 0.0961 0.1061 0.029 Uiso 0.535(15) 1 calc PR A 1
C7 C 0.2388(14) 0.3237(14) 0.0092(10) 0.021(3) Uani 0.535(15) 1 d P A 1
H7A H 0.2545 0.4072 0.0508 0.026 Uiso 0.535(15) 1 calc PR A 1
H7B H 0.1093 0.3636 -0.0033 0.026 Uiso 0.535(15) 1 calc PR A 1
C6' C 0.2754(16) 0.2746(17) 0.0874(13) 0.026(3) Uani 0.465(15) 1 d P A 2
H6'A H 0.2148 0.4018 0.0826 0.031 Uiso 0.465(15) 1 calc PR A 2
H6'B H 0.4059 0.2491 0.0940 0.031 Uiso 0.465(15) 1 calc PR A 2
C7' C 0.266(2) 0.225(2) -0.0269(13) 0.034(4) Uani 0.465(15) 1 d P A 2
H7'A H 0.1370 0.2618 -0.0394 0.041 Uiso 0.465(15) 1 calc PR A 2
H7'B H 0.3171 0.0968 -0.0197 0.041 Uiso 0.465(15) 1 calc PR A 2
C8 C 0.3307(11) 0.2489(13) -0.2368(8) 0.072(3) Uani 1 1 d . . .
H8A H 0.4248 0.2539 -0.3171 0.087 Uiso 1 1 calc R A 2
H8B H 0.3421 0.1230 -0.1978 0.087 Uiso 1 1 calc R A 2
C9 C -0.1430(9) 0.6701(8) 0.2743(5) 0.0354(14) Uani 1 1 d . . .

loop_
_atom_site_aniso_label
_atom_site_aniso_U_11
_atom_site_aniso_U_22
_atom_site_aniso_U_33
_atom_site_aniso_U_23
_atom_site_aniso_U_13
_atom_site_aniso_U_12
Hg1 0.02552(11) 0.03088(12) 0.02329(11) 0.00309(8) -0.00847(8) -0.01475(8)
Br1 0.0306(3) 0.0331(3) 0.0258(3) 0.0013(2) -0.0006(2) -0.0116(2)
Br2 0.0769(5) 0.0396(4) 0.0438(4) -0.0049(3) -0.0350(4) -0.0245(3)
N1 0.024(2) 0.034(3) 0.022(2) 0.0064(18) -0.0082(18) -0.009(2)
O1 0.0240(10) 0.0298(10) 0.0213(9) -0.0043(8) -0.0059(8) -0.0055(8)
S2 0.0348(11) 0.0321(11) 0.0191(9) -0.0001(8) -0.0058(8) -0.0073(9)
O2 0.0348(11) 0.0321(11) 0.0191(9) -0.0001(8) -0.0058(8) -0.0073(9)
S1 0.0240(10) 0.0298(10) 0.0213(9) -0.0043(8) -0.0059(8) -0.0055(8)
C1 0.059(5) 0.039(4) 0.038(4) -0.014(3) -0.020(3) 0.003(3)
C2 0.059(5) 0.040(4) 0.043(4) -0.001(3) -0.020(3) -0.017(3)
C3 0.032(3) 0.036(3) 0.055(4) 0.006(3) -0.023(3) -0.011(3)
C4 0.029(3) 0.028(3) 0.042(3) 0.012(2) -0.017(3) -0.012(2)
C5 0.061(5) 0.034(4) 0.105(7) 0.021(4) -0.064(5) -0.017(3)
C6 0.021(5) 0.018(5) 0.030(5) -0.002(4) -0.009(4) 0.001(4)
C7 0.022(5) 0.023(6) 0.017(5) -0.001(4) -0.006(4) -0.004(4)
C6' 0.015(5) 0.033(8) 0.031(8) -0.011(6) 0.002(5) -0.011(5)
C7' 0.042(8) 0.033(8) 0.028(7) -0.006(6) -0.002(6) -0.017(6)
C8 0.049(5) 0.100(7) 0.057(5) -0.049(5) -0.033(4) 0.036(5)
C9 0.035(3) 0.044(4) 0.019(3) -0.009(2) -0.009(2) 0.006(3)

loop_
_atom_type_symbol
_atom_type_description
_atom_type_scat_dispersion_real
_atom_type_scat_dispersion_imag
_atom_type_scat_source
C C 0.0033 0.0016 'International Tables Vol C Tables 4.2.6.8 and 6.1.1.4'
H H 0.0000 0.0000 'International Tables Vol C Tables 4.2.6.8 and 6.1.1.4'
Br Br -0.2901 2.4595 'International Tables Vol C Tables 4.2.6.8 and 6.1.1.4'
Hg Hg -2.3894 9.2266 'International Tables Vol C Tables 4.2.6.8 and 6.1.1.4'
N N 0.0061 0.0033 'International Tables Vol C Tables 4.2.6.8 and 6.1.1.4'
O O 0.0106 0.0060 'International Tables Vol C Tables 4.2.6.8 and 6.1.1.4'
S S 0.1246 0.1234 'International Tables Vol C Tables 4.2.6.8 and 6.1.1.4'

loop_
_geom_angle_atom_site_label_1
_geom_angle_atom_site_label_2
_geom_angle_atom_site_label_3
_geom_angle
_geom_angle_site_symmetry_3
N1 Hg1 Br2 139.74(11) .
N1 Hg1 Br1 101.20(11) .
Br2 Hg1 Br1 118.94(2) .
N1 Hg1 O1 71.53(12) .
Br2 Hg1 O1 95.35(5) .
Br1 Hg1 O1 102.60(4) .
N1 Hg1 S2 72.44(12) 2_565
Br2 Hg1 S2 93.00(5) 2_565
Br1 Hg1 S2 113.29(5) 2_565
O1 Hg1 S2 132.94(6) 2_565
C9 N1 C4 119.1(5) .
C9 N1 Hg1 121.1(4) .
C4 N1 Hg1 119.7(4) .
C6 O1 C5 123.3(5) .
C6 O1 Hg1 116.0(4) .
C5 O1 Hg1 97.1(3) .
C7 S2 Hg1 91.8(4) 2_565
C9 C1 C2 119.6(6) .
C3 C2 C1 118.6(7) .
C2 C3 C4 119.2(6) .
N1 C4 C3 121.4(6) .
N1 C4 C5 118.8(5) .
C3 C4 C5 119.7(5) .
C4 C5 O1 117.0(5) .
O1 C6 C7 110.9(8) .
C6 C7 S2 112.6(8) .
N1 C9 C1 122.1(6) .
N1 C9 C8 118.6(6) 2_565
C1 C9 C8 119.3(6) 2_565

loop_
_geom_bond_atom_site_label_1
_geom_bond_atom_site_label_2
_geom_bond_distance
_geom_bond_site_symmetry_2
Hg1 N1 2.359(5) .
Hg1 Br2 2.5174(6) .
Hg1 Br1 2.5461(6) .
Hg1 O1 2.720(2) .
Hg1 S2 2.768(2) 2_565
N1 C9 1.330(8) .
N1 C4 1.344(7) .
O1 C6 1.477(10) .
O1 C5 1.592(9) .
S2 C7 1.752(10) .
S2 Hg1 2.768(2) 2_565
C1 C9 1.367(10) .
C1 C2 1.378(10) .
C2 C3 1.375(9) .
C3 C4 1.384(9) .
C4 C5 1.501(9) .
C6 C7 1.535(14) .
C6' C7' 1.465(19) .
C8 C9 1.513(9) 2_565
C9 C8 1.513(9) 2_565
